data_4507405
loop_
_publ_author_name
'Lipstman, Sophia'
'Goldberg, Israel'

_publ_section_title
;
 Supramolecular Crystal Chemistry with Porphyrin Tinkertoys.
 Hydrogen-Bonding and Coordination Networks with the &#x201C;Chair&#x201D;
 and &#x201C;Table&#x201D; Conformers of Tetra(3-carboxyphenyl)porphyrin
;
_journal_issue 2
_journal_name_full 'Crystal Growth &amp; Design'
_journal_page_first 942
_journal_paper_doi 10.1021/cg301728r
_journal_volume 13
_journal_year 2013
_chemical_formula_moiety 'C48 H24 Co N4 O8, 2(C2 H8 N), 2(H4 N)'
_chemical_formula_sum 'C52 H48 Co N8 O8'
_chemical_formula_weight 971.91
_chemical_name_systematic
; 
 ? 
;
_space_group_IT_number 2
_symmetry_cell_setting triclinic
_symmetry_space_group_name_Hall '-P 1'
_symmetry_space_group_name_H-M 'P -1'
_atom_sites_solution_hydrogens geom
_atom_sites_solution_primary direct
_atom_sites_solution_secondary difmap
_audit_creation_method SHELXL-97
_cell_angle_alpha 81.733(2)
_cell_angle_beta 81.830(2)
_cell_angle_gamma 83.744(3)
_cell_formula_units_Z 1
_cell_length_a 5.0617(2)
_cell_length_b 13.1465(4)
_cell_length_c 17.5900(7)
_cell_measurement_reflns_used 2932
_cell_measurement_temperature 110(2)
_cell_measurement_theta_max 27.85
_cell_measurement_theta_min 1.66
_cell_volume 1141.89(7)
_computing_cell_refinement Denzo
_computing_data_collection 'Collect, Nonius B.V.'
_computing_data_reduction 'Denzo & Scalepack'
_computing_structure_refinement 'SHELXL-97 (Sheldrick, 1997)'
_computing_structure_solution SIR-97
_diffrn_ambient_temperature 110(2)
_diffrn_detector_area_resol_mean 12.8
_diffrn_measured_fraction_theta_full 0.996
_diffrn_measured_fraction_theta_max 0.996
_diffrn_measurement_device_type 'Nonius KappaCCD'
_diffrn_measurement_method '1 deg. \f and \w scans'
_diffrn_radiation_monochromator graphite
_diffrn_radiation_source 'fine-focus sealed tube'
_diffrn_radiation_type MoK\a
_diffrn_radiation_wavelength 0.71073
_diffrn_reflns_av_R_equivalents 0.0680
_diffrn_reflns_av_sigmaI/netI 0.0651
_diffrn_reflns_limit_h_max 0
_diffrn_reflns_limit_h_min -6
_diffrn_reflns_limit_k_max 15
_diffrn_reflns_limit_k_min -15
_diffrn_reflns_limit_l_max 20
_diffrn_reflns_limit_l_min -20
_diffrn_reflns_number 7125
_diffrn_reflns_theta_full 25.00
_diffrn_reflns_theta_max 25.00
_diffrn_reflns_theta_min 2.66
_diffrn_standards_number 0
_exptl_absorpt_coefficient_mu 0.443
_exptl_absorpt_correction_T_max 0.9366
_exptl_absorpt_correction_T_min 0.9167
_exptl_absorpt_correction_type multi-scan
_exptl_absorpt_process_details 'Blessing. 1995'
_exptl_crystal_colour red
_exptl_crystal_density_diffrn 1.413
_exptl_crystal_density_method 'not measured'
_exptl_crystal_description prism
_exptl_crystal_F_000 507
_exptl_crystal_size_max 0.20
_exptl_crystal_size_mid 0.20
_exptl_crystal_size_min 0.15
_refine_diff_density_max 0.431
_refine_diff_density_min -0.388
_refine_diff_density_rms 0.071
_refine_ls_extinction_method none
_refine_ls_goodness_of_fit_ref 1.079
_refine_ls_hydrogen_treatment mixedr
_refine_ls_matrix_type full
_refine_ls_number_parameters 331
_refine_ls_number_reflns 3987
_refine_ls_number_restraints 0
_refine_ls_restrained_S_all 1.079
_refine_ls_R_factor_all 0.0809
_refine_ls_R_factor_gt 0.0548
_refine_ls_shift/su_max 0.000
_refine_ls_shift/su_mean 0.000
_refine_ls_structure_factor_coef Fsqd
_refine_ls_weighting_details 'calc w=1/[\s^2^(Fo^2^)+(0.0286P)^2^+1.8427P] where P=(Fo^2^+2Fc^2^)/3'
_refine_ls_weighting_scheme calc
_refine_ls_wR_factor_gt 0.1093
_refine_ls_wR_factor_ref 0.1191
_reflns_number_gt 3029
_reflns_number_total 3987
_reflns_threshold_expression >2sigma(I)
_cod_data_source_file cg301728r_si_001.cif
_cod_data_source_block 3
_cod_database_code 4507405

loop_
_symmetry_equiv_pos_as_xyz
'x, y, z'
'-x, -y, -z'

loop_
_atom_site_label
_atom_site_type_symbol
_atom_site_fract_x
_atom_site_fract_y
_atom_site_fract_z
_atom_site_U_iso_or_equiv
_atom_site_adp_type
_atom_site_occupancy
_atom_site_symmetry_multiplicity
_atom_site_calc_flag
_atom_site_refinement_flags
Co1 Co 0.5000 0.5000 0.5000 0.01730(19) Uani 1 2 d S
C1 C 0.2709(6) 0.6565(2) 0.37850(18) 0.0180(7) Uani 1 1 d .
C2 C 0.0936(6) 0.6675(3) 0.32012(18) 0.0210(8) Uani 1 1 d .
H2 H 0.0406 0.7296 0.2890 0.025 Uiso 1 1 calc R
C3 C 0.0171(6) 0.5733(3) 0.31793(19) 0.0217(8) Uani 1 1 d .
H3 H -0.1032 0.5565 0.2858 0.026 Uiso 1 1 calc R
C4 C 0.1525(6) 0.5027(2) 0.37365(18) 0.0186(7) Uani 1 1 d .
C5 C 0.1370(6) 0.3962(2) 0.38299(18) 0.0182(7) Uani 1 1 d .
C6 C 0.2457(6) 0.3308(2) 0.44273(18) 0.0161(7) Uani 1 1 d .
C7 C 0.2313(6) 0.2210(2) 0.45618(19) 0.0205(7) Uani 1 1 d .
H7 H 0.1490 0.1814 0.4266 0.025 Uiso 1 1 calc R
C8 C 0.3565(6) 0.1845(2) 0.51873(19) 0.0205(7) Uani 1 1 d .
H8 H 0.3741 0.1148 0.5424 0.025 Uiso 1 1 calc R
C9 C 0.4578(6) 0.2709(2) 0.54252(18) 0.0173(7) Uani 1 1 d .
C10 C 0.6100(6) 0.2617(2) 0.60375(18) 0.0189(7) Uani 1 1 d .
N11 N 0.2999(5) 0.55515(19) 0.41286(14) 0.0165(6) Uani 1 1 d .
N12 N 0.3903(5) 0.36110(19) 0.49578(14) 0.0171(6) Uani 1 1 d .
C13 C 0.0215(6) 0.3513(2) 0.32279(18) 0.0177(7) Uani 1 1 d .
C14 C 0.1270(6) 0.3758(2) 0.24520(19) 0.0198(7) Uani 1 1 d .
H14 H 0.2679 0.4199 0.2328 0.024 Uiso 1 1 calc R
C15 C 0.0309(6) 0.3371(2) 0.18543(19) 0.0202(7) Uani 1 1 d .
C16 C -0.1728(6) 0.2712(2) 0.20392(19) 0.0213(8) Uani 1 1 d .
H16 H -0.2382 0.2432 0.1641 0.026 Uiso 1 1 calc R
C17 C -0.2800(6) 0.2465(2) 0.28053(19) 0.0212(8) Uani 1 1 d .
H17 H -0.4200 0.2020 0.2929 0.025 Uiso 1 1 calc R
C18 C -0.1843(6) 0.2864(2) 0.33956(19) 0.0187(7) Uani 1 1 d .
H18 H -0.2605 0.2691 0.3918 0.022 Uiso 1 1 calc R
C19 C 0.1513(7) 0.3682(3) 0.10246(19) 0.0217(8) Uani 1 1 d .
O20 O 0.2862(6) 0.4444(2) 0.08898(14) 0.0419(7) Uani 1 1 d .
O21 O 0.1065(5) 0.31642(17) 0.05127(13) 0.0276(6) Uani 1 1 d .
C22 C 0.6375(6) 0.1603(2) 0.65472(19) 0.0190(7) Uani 1 1 d .
C23 C 0.5012(6) 0.1508(2) 0.72953(19) 0.0190(7) Uani 1 1 d .
H23 H 0.3916 0.2086 0.7467 0.023 Uiso 1 1 calc R
C24 C 0.5204(6) 0.0594(2) 0.77990(19) 0.0198(7) Uani 1 1 d .
C25 C 0.6887(7) -0.0242(3) 0.7554(2) 0.0242(8) Uani 1 1 d .
H25 H 0.7074 -0.0869 0.7894 0.029 Uiso 1 1 calc R
C26 C 0.8283(7) -0.0157(3) 0.6816(2) 0.0257(8) Uani 1 1 d .
H26 H 0.9437 -0.0727 0.6654 0.031 Uiso 1 1 calc R
C27 C 0.8023(6) 0.0751(3) 0.63061(19) 0.0227(8) Uani 1 1 d .
H27 H 0.8960 0.0793 0.5796 0.027 Uiso 1 1 calc R
C28 C 0.3610(7) 0.0524(3) 0.85960(19) 0.0235(8) Uani 1 1 d .
O29 O 0.2097(5) 0.12973(18) 0.87791(13) 0.0299(6) Uani 1 1 d .
O30 O 0.3911(5) -0.03225(18) 0.90425(13) 0.0289(6) Uani 1 1 d .
N31 N 0.1127(7) 0.1085(3) 0.03910(19) 0.0243(7) Uani 1 1 d .
H31D H 0.103(8) 0.178(4) 0.049(2) 0.051(13) Uiso 1 1 d .
H31C H 0.143(10) 0.109(4) -0.022(3) 0.083(16) Uiso 1 1 d .
H31B H 0.254(8) 0.077(3) 0.059(2) 0.035(11) Uiso 1 1 d .
H31A H -0.056(9) 0.076(3) 0.060(2) 0.046(12) Uiso 1 1 d .
N32 N 0.5404(6) 0.6197(2) 0.07585(16) 0.0263(7) Uani 1 1 d .
H32A H 0.6710 0.6295 0.0341 0.032 Uiso 1 1 calc R
H32B H 0.4648 0.5601 0.0729 0.032 Uiso 1 1 calc R
C33 C 0.6650(7) 0.6078(3) 0.1485(2) 0.0302(9) Uani 1 1 d .
H33A H 0.8124 0.5529 0.1469 0.045 Uiso 1 1 calc R
H33B H 0.5304 0.5898 0.1929 0.045 Uiso 1 1 calc R
H33C H 0.7345 0.6728 0.1537 0.045 Uiso 1 1 calc R
C34 C 0.3318(8) 0.7079(3) 0.0719(2) 0.0416(10) Uani 1 1 d .
H34A H 0.2408 0.7085 0.0262 0.062 Uiso 1 1 calc R
H34B H 0.4155 0.7725 0.0682 0.062 Uiso 1 1 calc R
H34C H 0.2010 0.7009 0.1187 0.062 Uiso 1 1 calc R

loop_
_atom_site_aniso_label
_atom_site_aniso_U_11
_atom_site_aniso_U_22
_atom_site_aniso_U_33
_atom_site_aniso_U_23
_atom_site_aniso_U_13
_atom_site_aniso_U_12
Co1 0.0188(4) 0.0168(4) 0.0170(4) -0.0027(3) -0.0052(3) 0.0000(2)
C1 0.0167(17) 0.0222(19) 0.0147(17) -0.0055(13) 0.0000(14) 0.0016(13)
C2 0.0224(18) 0.0227(19) 0.0182(18) -0.0045(14) -0.0061(15) 0.0039(14)
C3 0.0223(18) 0.027(2) 0.0173(18) -0.0055(14) -0.0088(15) 0.0006(14)
C4 0.0174(17) 0.0225(19) 0.0150(17) -0.0024(14) -0.0021(14) 0.0027(13)
C5 0.0160(17) 0.0203(19) 0.0175(18) -0.0017(14) -0.0002(14) -0.0023(13)
C6 0.0165(17) 0.0168(18) 0.0156(17) -0.0018(13) -0.0037(14) -0.0030(13)
C7 0.0210(18) 0.0224(19) 0.0198(18) -0.0030(14) -0.0054(15) -0.0055(14)
C8 0.0223(18) 0.0151(18) 0.0240(19) 0.0008(14) -0.0044(15) -0.0046(13)
C9 0.0160(17) 0.0180(18) 0.0165(17) -0.0017(13) -0.0004(14) 0.0017(13)
C10 0.0155(17) 0.0204(18) 0.0189(18) -0.0034(14) 0.0028(14) 0.0010(13)
N11 0.0186(14) 0.0165(15) 0.0151(14) -0.0048(11) -0.0043(12) 0.0018(11)
N12 0.0165(14) 0.0184(15) 0.0158(15) -0.0027(11) -0.0019(12) 0.0013(11)
C13 0.0215(18) 0.0143(17) 0.0178(18) -0.0036(13) -0.0058(14) 0.0022(13)
C14 0.0187(17) 0.0159(18) 0.0253(19) -0.0021(14) -0.0067(15) 0.0007(13)
C15 0.0245(18) 0.0159(18) 0.0202(18) -0.0040(14) -0.0042(15) 0.0023(13)
C16 0.0243(19) 0.0194(18) 0.0220(19) -0.0070(14) -0.0079(15) 0.0022(14)
C17 0.0174(18) 0.0217(19) 0.025(2) -0.0048(14) -0.0044(15) 0.0003(13)
C18 0.0159(17) 0.0229(19) 0.0159(17) -0.0004(14) -0.0024(14) 0.0028(13)
C19 0.0258(19) 0.023(2) 0.0164(18) -0.0008(14) -0.0049(15) -0.0017(15)
O20 0.0653(19) 0.0418(17) 0.0225(14) -0.0022(12) 0.0003(13) -0.0330(15)
O21 0.0399(15) 0.0269(14) 0.0179(13) -0.0060(10) -0.0043(11) -0.0061(11)
C22 0.0189(18) 0.0190(18) 0.0203(18) -0.0019(14) -0.0072(15) -0.0027(13)
C23 0.0193(17) 0.0160(18) 0.0227(19) -0.0044(14) -0.0052(15) -0.0008(13)
C24 0.0246(18) 0.0149(17) 0.0212(18) 0.0011(13) -0.0086(15) -0.0044(13)
C25 0.031(2) 0.0157(18) 0.026(2) 0.0017(14) -0.0089(16) -0.0029(14)
C26 0.030(2) 0.0185(19) 0.029(2) -0.0041(15) -0.0090(17) 0.0025(14)
C27 0.0235(19) 0.026(2) 0.0178(18) -0.0038(14) -0.0011(15) 0.0003(14)
C28 0.0245(19) 0.025(2) 0.0222(19) 0.0008(15) -0.0070(16) -0.0080(15)
O29 0.0358(15) 0.0296(15) 0.0212(13) -0.0013(11) 0.0010(11) 0.0025(11)
O30 0.0316(14) 0.0294(15) 0.0242(14) 0.0073(11) -0.0061(11) -0.0065(11)
N31 0.0246(18) 0.0232(19) 0.0253(19) -0.0008(14) -0.0045(15) -0.0041(14)
N32 0.0320(17) 0.0257(17) 0.0226(16) -0.0038(13) -0.0016(14) -0.0099(13)
C33 0.032(2) 0.034(2) 0.024(2) -0.0010(16) -0.0062(17) -0.0025(16)
C34 0.033(2) 0.044(3) 0.050(3) -0.002(2) -0.017(2) -0.0033(18)

loop_
_atom_type_symbol
_atom_type_description
_atom_type_scat_dispersion_real
_atom_type_scat_dispersion_imag
_atom_type_scat_source
C C 0.0033 0.0016 'International Tables Vol C Tables 4.2.6.8 and 6.1.1.4'
H H 0.0000 0.0000 'International Tables Vol C Tables 4.2.6.8 and 6.1.1.4'
N N 0.0061 0.0033 'International Tables Vol C Tables 4.2.6.8 and 6.1.1.4'
O O 0.0106 0.0060 'International Tables Vol C Tables 4.2.6.8 and 6.1.1.4'
Co Co 0.3494 0.9721 'International Tables Vol C Tables 4.2.6.8 and 6.1.1.4'

loop_
_geom_angle_atom_site_label_1
_geom_angle_atom_site_label_2
_geom_angle_atom_site_label_3
_geom_angle
_geom_angle_site_symmetry_1
_geom_angle_site_symmetry_3
N11 Co1 N11 180.00(14) . 2_666
N11 Co1 N12 90.54(10) . 2_666
N11 Co1 N12 89.46(10) 2_666 2_666
N11 Co1 N12 89.46(10) . .
N11 Co1 N12 90.54(10) 2_666 .
N12 Co1 N12 180.000(1) 2_666 .
C10 C1 N11 126.4(3) 2_666 .
C10 C1 C2 123.0(3) 2_666 .
N11 C1 C2 110.6(3) . .
C3 C2 C1 107.0(3) . .
C3 C2 H2 126.5 . .
C1 C2 H2 126.5 . .
C2 C3 C4 107.0(3) . .
C2 C3 H3 126.5 . .
C4 C3 H3 126.5 . .
N11 C4 C5 126.4(3) . .
N11 C4 C3 110.5(3) . .
C5 C4 C3 123.0(3) . .
C4 C5 C6 121.8(3) . .
C4 C5 C13 118.3(3) . .
C6 C5 C13 119.7(3) . .
N12 C6 C5 125.4(3) . .
N12 C6 C7 110.2(3) . .
C5 C6 C7 124.3(3) . .
C8 C7 C6 107.3(3) . .
C8 C7 H7 126.4 . .
C6 C7 H7 126.4 . .
C7 C8 C9 106.8(3) . .
C7 C8 H8 126.6 . .
C9 C8 H8 126.6 . .
N12 C9 C10 125.9(3) . .
N12 C9 C8 111.0(3) . .
C10 C9 C8 123.0(3) . .
C1 C10 C9 122.7(3) 2_666 .
C1 C10 C22 118.2(3) 2_666 .
C9 C10 C22 119.1(3) . .
C4 N11 C1 104.7(2) . .
C4 N11 Co1 128.1(2) . .
C1 N11 Co1 127.2(2) . .
C9 N12 C6 104.6(2) . .
C9 N12 Co1 127.0(2) . .
C6 N12 Co1 128.3(2) . .
C18 C13 C14 118.0(3) . .
C18 C13 C5 123.8(3) . .
C14 C13 C5 118.2(3) . .
C15 C14 C13 121.8(3) . .
C15 C14 H14 119.1 . .
C13 C14 H14 119.1 . .
C16 C15 C14 119.0(3) . .
C16 C15 C19 122.0(3) . .
C14 C15 C19 119.0(3) . .
C17 C16 C15 119.9(3) . .
C17 C16 H16 120.1 . .
C15 C16 H16 120.1 . .
C16 C17 C18 120.6(3) . .
C16 C17 H17 119.7 . .
C18 C17 H17 119.7 . .
C13 C18 C17 120.7(3) . .
C13 C18 H18 119.7 . .
C17 C18 H18 119.7 . .
O20 C19 O21 124.1(3) . .
O20 C19 C15 117.8(3) . .
O21 C19 C15 118.1(3) . .
C23 C22 C27 118.4(3) . .
C23 C22 C10 119.2(3) . .
C27 C22 C10 122.4(3) . .
C24 C23 C22 122.0(3) . .
C24 C23 H23 119.0 . .
C22 C23 H23 119.0 . .
C23 C24 C25 118.8(3) . .
C23 C24 C28 119.8(3) . .
C25 C24 C28 121.4(3) . .
C26 C25 C24 119.8(3) . .
C26 C25 H25 120.1 . .
C24 C25 H25 120.1 . .
C25 C26 C27 121.1(3) . .
C25 C26 H26 119.5 . .
C27 C26 H26 119.5 . .
C26 C27 C22 119.8(3) . .
C26 C27 H27 120.1 . .
C22 C27 H27 120.1 . .
O29 C28 O30 124.2(3) . .
O29 C28 C24 118.5(3) . .
O30 C28 C24 117.3(3) . .
H31D N31 H31C 108(3) . .
H31D N31 H31B 106(3) . .
H31C N31 H31B 109(4) . .
H31D N31 H31A 112(3) . .
H31C N31 H31A 109(3) . .
H31B N31 H31A 114(3) . .
C34 N32 C33 112.0(3) . .
C34 N32 H32A 109.2 . .
C33 N32 H32A 109.2 . .
C34 N32 H32B 109.2 . .
C33 N32 H32B 109.2 . .
H32A N32 H32B 107.9 . .
N32 C33 H33A 109.5 . .
N32 C33 H33B 109.5 . .
H33A C33 H33B 109.5 . .
N32 C33 H33C 109.5 . .
H33A C33 H33C 109.5 . .
H33B C33 H33C 109.5 . .
N32 C34 H34A 109.5 . .
N32 C34 H34B 109.5 . .
H34A C34 H34B 109.5 . .
N32 C34 H34C 109.5 . .
H34A C34 H34C 109.5 . .
H34B C34 H34C 109.5 . .

loop_
_geom_bond_atom_site_label_1
_geom_bond_atom_site_label_2
_geom_bond_distance
_geom_bond_site_symmetry_2
Co1 N11 1.965(2) .
Co1 N11 1.966(2) 2_666
Co1 N12 1.980(3) 2_666
Co1 N12 1.980(3) .
C1 C10 1.382(4) 2_666
C1 N11 1.383(4) .
C1 C2 1.439(4) .
C2 C3 1.345(5) .
C2 H2 0.9500 .
C3 C4 1.444(4) .
C3 H3 0.9500 .
C4 N11 1.380(4) .
C4 C5 1.395(4) .
C5 C6 1.395(4) .
C5 C13 1.498(4) .
C6 N12 1.389(4) .
C6 C7 1.437(4) .
C7 C8 1.350(4) .
C7 H7 0.9500 .
C8 C9 1.433(4) .
C8 H8 0.9500 .
C9 N12 1.382(4) .
C9 C10 1.395(4) .
C10 C1 1.382(4) 2_666
C10 C22 1.500(4) .
C13 C18 1.391(4) .
C13 C14 1.398(4) .
C14 C15 1.398(4) .
C14 H14 0.9500 .
C15 C16 1.392(5) .
C15 C19 1.516(4) .
C16 C17 1.386(5) .
C16 H16 0.9500 .
C17 C18 1.394(4) .
C17 H17 0.9500 .
C18 H18 0.9500 .
C19 O20 1.249(4) .
C19 O21 1.262(4) .
C22 C23 1.392(4) .
C22 C27 1.401(4) .
C23 C24 1.390(4) .
C23 H23 0.9500 .
C24 C25 1.396(4) .
C24 C28 1.511(5) .
C25 C26 1.383(5) .
C25 H25 0.9500 .
C26 C27 1.392(5) .
C26 H26 0.9500 .
C27 H27 0.9500 .
C28 O29 1.256(4) .
C28 O30 1.275(4) .
N31 H31D 0.95(4) .
N31 H31C 1.06(5) .
N31 H31B 0.87(4) .
N31 H31A 1.00(4) .
N32 C34 1.481(5) .
N32 C33 1.485(4) .
N32 H32A 0.9200 .
N32 H32B 0.9200 .
C33 H33A 0.9800 .
C33 H33B 0.9800 .
C33 H33C 0.9800 .
C34 H34A 0.9800 .
C34 H34B 0.9800 .
C34 H34C 0.9800 .

loop_
_geom_hbond_atom_site_label_D
_geom_hbond_atom_site_label_H
_geom_hbond_atom_site_label_A
_geom_hbond_distance_DH
_geom_hbond_distance_HA
_geom_hbond_distance_DA
_geom_hbond_angle_DHA
_geom_hbond_site_symmetry_A
N31 H31D O21 0.95(4) 1.83(5) 2.768(4) 170(4) .
N31 H31C O29 1.06(5) 1.73(6) 2.787(4) 171(4) 1_554
N31 H31B O30 0.87(4) 2.00(4) 2.860(4) 169(3) 2_656
N31 H31A O30 1.00(4) 1.85(4) 2.837(4) 172(3) 2_556
N32 H32A O21 0.92 1.85 2.748(4) 165.3 2_665
N32 H32B O20 0.92 1.82 2.726(4) 167.4 .
